data_1523235
loop_
_publ_author_name
'Belyavina, N.N.'
'Markiv, V.Ya.'

_publ_section_title
;
 Crystal structure of the Sc Ga2 compound
;
_journal_name_full
;
Dopovidi Akademii Nauk Ukrains'koi RSR, Seriya A: Fiziko-Matematichni Ta 
Tekhnichni Nauki
;
_journal_page_first 91
_journal_page_last 93
_journal_volume 42
_journal_year 1980
_chemical_formula_sum 'Ga2 Sc'
_space_group_IT_number 74
_symmetry_space_group_name_Hall '-I 2b 2'
_symmetry_space_group_name_H-M 'I m m a'
_cell_angle_alpha 90
_cell_angle_beta 90
_cell_angle_gamma 90
_cell_formula_units_Z 4
_cell_length_a 4.14
_cell_length_b 6.614
_cell_length_c 7.914
_cell_volume 216.701
_citation_journal_id_ASTM DNUNDU
_cod_data_source_file Belyavina_DNUNDU_1980_345.cif
_cod_data_source_block Ga2Sc1
_cod_original_cell_volume 216.7008
_cod_original_formula_sum 'Ga2 Sc1'
_cod_database_code 1523235

loop_
_symmetry_equiv_pos_as_xyz
x,y,z
-x,-y+1/2,z
x,-y,-z
-x,y+1/2,-z
-x,-y,-z
x,y-1/2,-z
-x,y,z
x,-y-1/2,z
x+1/2,y+1/2,z+1/2
-x+1/2,-y+1,z+1/2
x+1/2,-y+1/2,-z+1/2
-x+1/2,y+1,-z+1/2
-x+1/2,-y+1/2,-z+1/2
x+1/2,y,-z+1/2
-x+1/2,y+1/2,z+1/2
x+1/2,-y,z+1/2

loop_
_atom_site_label
_atom_site_type_symbol
_atom_site_fract_x
_atom_site_fract_y
_atom_site_fract_z
_atom_site_occupancy
_atom_site_U_iso_or_equiv
Ga1 Ga 0 0.043 0.159 1 0.0
Sc1 Sc 0 0.25 0.557 1 0.0
